data_7011510
loop_
_publ_author_name
'Takagi, Fusao'
'Seino, Hidetake'
'Hidai, Masanobu'
'Mizobe, Yasushi'

_publ_section_title
;
 Nucleophilic addition and substitution reactions on the sulfur atoms
 bound to two Ir atoms. Conversion of a hydrosulfido complex
 [(??5-C5Me5)2Ir2(??-SH)3]Cl into a series of diiridium complexes with
 bridging thiolato ligands
;
_journal_issue 18
_journal_name_full 'Journal of the Chemical Society, Dalton Transactions'
_journal_page_first 3603
_journal_paper_doi 10.1039/b200689h
_journal_year 2002
_chemical_formula_moiety 'C24 H38 Ir2 S4 '
_chemical_formula_sum 'C24 H38 Ir2 S4'
_chemical_formula_weight 839.24
_space_group_IT_number 15
_symmetry_cell_setting monoclinic
_symmetry_Int_Tables_number 15
_symmetry_space_group_name_Hall '-C 2yc'
_symmetry_space_group_name_H-M 'C 1 2/c 1'
_audit_creation_date 'Sun Dec 23 01:14:01 2001'
_audit_creation_method 'from TEXRAY.INF file'
_cell_angle_alpha 90
_cell_angle_beta 98.384(9)
_cell_angle_gamma 90
_cell_formula_units_Z 4
_cell_length_a 8.4984(7)
_cell_length_b 17.147(2)
_cell_length_c 18.213(2)
_cell_measurement_reflns_used 25
_cell_measurement_temperature 298.2
_cell_measurement_theta_max 19.4
_cell_measurement_theta_min 15.2
_cell_volume 2625.7(5)
_computing_cell_refinement 'Rigaku/AFC Diffractometer Control'
_computing_data_collection 'Rigaku/AFC Diffractometer Control'
_computing_data_reduction teXsan
_computing_publication_material teXsan
_computing_structure_refinement teXsan
_computing_structure_solution 'DIRDIF92 (PATTY)'
_diffrn_ambient_temperature 298.2
_diffrn_measurement_device_type 'Rigaku AFC7R'
_diffrn_measurement_method \w-2\q
_diffrn_orient_matrix_UB_11 -0.11342
_diffrn_orient_matrix_UB_12 -0.01536
_diffrn_orient_matrix_UB_13 0.00029
_diffrn_orient_matrix_UB_21 0.01967
_diffrn_orient_matrix_UB_22 -0.00311
_diffrn_orient_matrix_UB_23 0.05541
_diffrn_orient_matrix_UB_31 -0.02994
_diffrn_orient_matrix_UB_32 0.05618
_diffrn_orient_matrix_UB_33 0.00313
_diffrn_radiation_detector 'scintillation counter'
_diffrn_radiation_monochromator graphite
_diffrn_radiation_source 'Rigaku rotating anode'
_diffrn_radiation_type 'Mo K\a'
_diffrn_radiation_wavelength 0.7107
_diffrn_reflns_av_R_equivalents 0.026
_diffrn_reflns_av_sigmaI/netI 0.046
_diffrn_reflns_limit_h_max 11
_diffrn_reflns_limit_h_min 0
_diffrn_reflns_limit_k_max 22
_diffrn_reflns_limit_k_min 0
_diffrn_reflns_limit_l_max 23
_diffrn_reflns_limit_l_min -23
_diffrn_reflns_number 3217
_diffrn_reflns_reduction_process 'Lp corrections applied'
_diffrn_reflns_theta_max 27.48
_diffrn_reflns_theta_min 2.63
_diffrn_standards_decay_% -0.28
_diffrn_standards_interval_count 150
_diffrn_standards_number 3
_exptl_absorpt_coefficient_mu 10.483
_exptl_absorpt_correction_T_max 0.999
_exptl_absorpt_correction_T_min 0.464
_exptl_absorpt_correction_type psi-scan
_exptl_absorpt_process_details '(North, Phillips & Mathews, 1968)'
_exptl_crystal_colour orange
_exptl_crystal_density_diffrn 2.123
_exptl_crystal_density_method 'not measured'
_exptl_crystal_description plate
_exptl_crystal_F_000 1600.00
_exptl_crystal_size_max 0.300
_exptl_crystal_size_mid 0.200
_exptl_crystal_size_min 0.100
_refine_diff_density_max 0.68
_refine_diff_density_min -0.71
_refine_ls_extinction_coef 0.00080(4)
_refine_ls_extinction_method 'Zachariasen(1967) type 2 Gaussian isotropic'
_refine_ls_goodness_of_fit_ref 1.212
_refine_ls_hydrogen_treatment noref
_refine_ls_matrix_type full
_refine_ls_number_constraints 0
_refine_ls_number_parameters 146
_refine_ls_number_reflns 2359
_refine_ls_number_restraints 0
_refine_ls_R_factor_all 0.0215
_refine_ls_R_factor_gt 0.0215
_refine_ls_shift/su_max 0.0480
_refine_ls_shift/su_mean 0.0040
_refine_ls_structure_factor_coef F
_refine_ls_weighting_details 'w = 1/[\s^2^(Fo) + 0.00006|Fo|^2^]'
_refine_ls_weighting_scheme calc
_refine_ls_wR_factor_gt 0.0222
_refine_ls_wR_factor_ref 0.0222
_reflns_number_gt 2359
_reflns_number_total 3019
_reflns_threshold_expression >3.0sigma(I)
_cod_data_source_file b200689h.txt
_cod_data_source_block '[Cp*Ir(S2C2H4)]2_(10)'
_cod_depositor_comments
;
The following automatic conversions were performed:
'_reflns_observed_expression' tag replaced with
'_reflns_threshold_expression' tag as specified in the replacement
file
'cod-tools/trunk/perl-scripts/inputs/replacement_tags.lst'.

'_atom_site_calc_flags'
tag replaced with '_atom_site_calc_flag' tag as specified in the
replacement file
'cod-tools/trunk/perl-scripts/inputs/replacement_tags.lst'.

'_atom_type_scat_imag'
tag replaced with '_atom_type_scat_dispersion_imag' tag as specified
in the replacement file
'cod-tools/trunk/perl-scripts/inputs/replacement_tags.lst'.

Automatic conversion script
Id: cif_correct_tags 3137 2015-03-23 15:08:43Z antanas 
;
_cod_original_sg_symbol_H-M 'C 2/c        '
_cod_original_formula_sum 'C24 H38 Ir2 S4 '
_cod_database_code 7011510

loop_
_symmetry_equiv_pos_as_xyz
x,y,z
-x,y,1/2-z
-x,-y,-z
x,-y,1/2+z
1/2+x,1/2+y,z
1/2-x,1/2+y,1/2-z
1/2-x,1/2-y,-z
1/2+x,1/2-y,1/2+z

loop_
_atom_site_label
_atom_site_type_symbol
_atom_site_fract_x
_atom_site_fract_y
_atom_site_fract_z
_atom_site_U_iso_or_equiv
_atom_site_adp_type
_atom_site_occupancy
_atom_site_calc_flag
_atom_site_refinement_flags
_atom_site_disorder_assembly
_atom_site_disorder_group
Ir Ir 0.10949(2) 0.11203(1) 0.34411(1) 0.02679(5) Uani 1.00 d . . .
S(1) S 0.1559(1) 0.10532(8) 0.21953(7) 0.0341(3) Uani 1.00 d . . .
S(2) S 0.1661(2) -0.02255(8) 0.35167(9) 0.0500(4) Uani 1.00 d . . .
C(1) C 0.2629(6) 0.2135(3) 0.3776(3) 0.039(2) Uani 1.00 d . . .
C(2) C 0.1044(6) 0.2315(3) 0.3892(3) 0.039(1) Uani 1.00 d . . .
C(3) C 0.0600(6) 0.1780(3) 0.4421(3) 0.036(1) Uani 1.00 d . . .
C(4) C 0.1898(6) 0.1277(3) 0.4639(3) 0.034(1) Uani 1.00 d . . .
C(5) C 0.3169(6) 0.1484(3) 0.4232(3) 0.037(1) Uani 1.00 d . . .
C(6) C 0.3616(8) 0.2563(4) 0.3280(4) 0.062(2) Uani 1.00 d . . .
C(7) C 0.0041(8) 0.2990(3) 0.3554(4) 0.061(2) Uani 1.00 d . . .
C(8) C -0.0937(6) 0.1790(4) 0.4722(4) 0.055(2) Uani 1.00 d . . .
C(9) C 0.1998(7) 0.0651(4) 0.5230(3) 0.053(2) Uani 1.00 d . . .
C(10) C 0.4776(7) 0.1109(4) 0.4328(4) 0.059(2) Uani 1.00 d . . .
C(11) C 0.2453(9) 0.0092(5) 0.2130(4) 0.074(3) Uani 1.00 d . . .
C(12a) C 0.293(2) -0.0326(7) 0.2805(7) 0.060(4) Uani 0.60 d P . .
C(12b) C 0.195(2) -0.046(1) 0.257(1) 0.062(5) Uani 0.40 d P . .
H(1) H 0.4540 0.2769 0.3571 0.0746 Uiso 1.00 calc . . .
H(2) H 0.3922 0.2211 0.2923 0.0746 Uiso 1.00 calc . . .
H(3) H 0.3009 0.2975 0.3033 0.0746 Uiso 1.00 calc . . .
H(4) H -0.0174 0.3334 0.3936 0.0735 Uiso 1.00 calc . . .
H(5) H 0.0600 0.3262 0.3218 0.0735 Uiso 1.00 calc . . .
H(6) H -0.0933 0.2797 0.3295 0.0735 Uiso 1.00 calc . . .
H(7) H -0.1045 0.2271 0.4967 0.0658 Uiso 1.00 calc . . .
H(8) H -0.1790 0.1731 0.4326 0.0658 Uiso 1.00 calc . . .
H(9) H -0.0957 0.1373 0.5063 0.0658 Uiso 1.00 calc . . .
H(10) H 0.1012 0.0619 0.5416 0.0632 Uiso 1.00 calc . . .
H(11) H 0.2225 0.0163 0.5021 0.0632 Uiso 1.00 calc . . .
H(12) H 0.2820 0.0777 0.5623 0.0632 Uiso 1.00 calc . . .
H(13) H 0.4665 0.0569 0.4215 0.0704 Uiso 1.00 calc . . .
H(14) H 0.5410 0.1348 0.4002 0.0704 Uiso 1.00 calc . . .
H(15) H 0.5273 0.1172 0.4826 0.0704 Uiso 1.00 calc . . .
H(16a) H 0.1694 -0.0224 0.1830 0.0894 Uiso 0.60 calc P . .
H(16b) H 0.2208 -0.0082 0.1630 0.0894 Uiso 0.40 calc P . .
H(17a) H 0.3363 0.0157 0.1889 0.0894 Uiso 0.60 calc P . .
H(17b) H 0.3571 0.0144 0.2256 0.0894 Uiso 0.40 calc P . .
H(18) H 0.3004 -0.0865 0.2693 0.0702 Uiso 1.00 calc . . .
H(19a) H 0.3976 -0.0145 0.3013 0.0702 Uiso 0.60 calc P . .
H(19b) H 0.0960 -0.0642 0.2327 0.0747 Uiso 0.40 calc P . .

loop_
_atom_site_aniso_label
_atom_site_aniso_U_11
_atom_site_aniso_U_22
_atom_site_aniso_U_33
_atom_site_aniso_U_12
_atom_site_aniso_U_13
_atom_site_aniso_U_23
Ir 0.02892(10) 0.0285(1) 0.0221(1) 0.00180(9) 0.00072(6) -0.00120(9)
S(1) 0.0297(6) 0.0481(7) 0.0241(6) 0.0024(6) 0.0030(5) -0.0019(6)
S(2) 0.0681(10) 0.0333(7) 0.0449(9) 0.0102(7) -0.0044(8) 0.0031(7)
C(1) 0.043(3) 0.038(3) 0.035(3) -0.012(2) 0.004(2) -0.006(2)
C(2) 0.048(3) 0.029(3) 0.035(3) 0.001(2) -0.003(2) -0.008(2)
C(3) 0.033(3) 0.041(3) 0.034(3) -0.002(2) 0.004(2) -0.013(2)
C(4) 0.039(3) 0.040(3) 0.023(3) -0.008(2) 0.001(2) -0.005(2)
C(5) 0.033(3) 0.044(3) 0.030(3) 0.000(2) -0.003(2) -0.003(2)
C(6) 0.079(5) 0.063(4) 0.047(4) -0.033(4) 0.017(4) -0.001(3)
C(7) 0.087(5) 0.040(3) 0.053(4) 0.016(3) -0.005(4) -0.007(3)
C(8) 0.043(3) 0.076(5) 0.049(4) -0.003(3) 0.017(3) -0.021(3)
C(9) 0.068(4) 0.055(4) 0.032(3) -0.010(3) -0.005(3) 0.002(3)
C(10) 0.039(3) 0.088(5) 0.046(4) 0.004(3) -0.004(3) -0.015(4)
C(11) 0.083(5) 0.098(6) 0.043(4) 0.062(5) 0.011(4) -0.005(4)
C(12a) 0.085(9) 0.055(7) 0.043(7) 0.044(7) 0.016(6) 0.000(6)
C(12b) 0.07(1) 0.05(1) 0.05(1) 0.041(9) -0.042(9) -0.026(9)

loop_
_atom_type_symbol
_atom_type_description
_atom_type_scat_dispersion_real
_atom_type_scat_dispersion_imag
_atom_type_scat_source
C C 0.003 0.002
;International Tables for Crystallography
(1992, Vol. C, Tables 4.2.6.8 and 6.1.1.1)
;
H H 0.000 0.000
;International Tables for Crystallography
(1992, Vol. C, Table 6.1.1.2)
;
S S 0.125 0.123
;International Tables for Crystallography
(1992, Vol. C, Tables 4.2.6.8 and 6.1.1.1)
;
Ir Ir -1.444 7.990
;International Tables for Crystallography
(1992, Vol. C, Tables 4.2.6.8 and 6.1.1.1)
;

loop_
_geom_angle_atom_site_label_1
_geom_angle_atom_site_label_2
_geom_angle_atom_site_label_3
_geom_angle
_geom_angle_site_symmetry_1
_geom_angle_site_symmetry_2
_geom_angle_site_symmetry_3
_geom_angle_publ_flag
S(1) Ir S(1) 78.99(4) 1_555 1_555 2_555 yes
S(1) Ir S(2) 86.97(5) 1_555 1_555 1_555 yes
S(1) Ir C(1) 97.4(1) 1_555 1_555 1_555 yes
S(1) Ir C(2) 114.7(2) 1_555 1_555 1_555 yes
S(1) Ir C(3) 151.8(1) 1_555 1_555 1_555 yes
S(1) Ir C(4) 152.3(1) 1_555 1_555 1_555 yes
S(1) Ir C(5) 114.4(1) 1_555 1_555 1_555 yes
S(1) Ir S(2) 98.73(5) 2_555 1_555 1_555 yes
S(1) Ir C(1) 130.7(1) 2_555 1_555 1_555 yes
S(1) Ir C(2) 99.0(1) 2_555 1_555 1_555 yes
S(1) Ir C(3) 98.0(1) 2_555 1_555 1_555 yes
S(1) Ir C(4) 128.4(1) 2_555 1_555 1_555 yes
S(1) Ir C(5) 160.8(1) 2_555 1_555 1_555 yes
S(2) Ir C(1) 130.4(1) 1_555 1_555 1_555 yes
S(2) Ir C(2) 154.3(1) 1_555 1_555 1_555 yes
S(2) Ir C(3) 121.1(1) 1_555 1_555 1_555 yes
S(2) Ir C(4) 91.7(1) 1_555 1_555 1_555 yes
S(2) Ir C(5) 95.8(1) 1_555 1_555 1_555 yes
C(1) Ir C(2) 37.7(2) 1_555 1_555 1_555 yes
C(1) Ir C(3) 63.0(2) 1_555 1_555 1_555 yes
C(1) Ir C(4) 63.0(2) 1_555 1_555 1_555 yes
C(1) Ir C(5) 37.8(2) 1_555 1_555 1_555 yes
C(2) Ir C(3) 37.5(2) 1_555 1_555 1_555 yes
C(2) Ir C(4) 62.6(2) 1_555 1_555 1_555 yes
C(2) Ir C(5) 63.3(2) 1_555 1_555 1_555 yes
C(3) Ir C(4) 37.3(2) 1_555 1_555 1_555 yes
C(3) Ir C(5) 63.5(2) 1_555 1_555 1_555 yes
C(4) Ir C(5) 38.2(2) 1_555 1_555 1_555 yes
Ir S(1) Ir 100.74(4) 1_555 1_555 2_555 yes
Ir S(1) C(11) 103.7(2) 1_555 1_555 1_555 yes
Ir S(1) C(11) 112.7(3) 2_555 1_555 1_555 yes
Ir S(2) C(12a) 100.9(4) 1_555 1_555 1_555 yes
Ir S(2) C(12b) 102.7(6) 1_555 1_555 1_555 yes
Ir C(1) C(2) 71.3(3) 1_555 1_555 1_555 yes
Ir C(1) C(5) 70.7(3) 1_555 1_555 1_555 yes
Ir C(1) C(6) 125.1(4) 1_555 1_555 1_555 yes
C(2) C(1) C(5) 108.3(5) 1_555 1_555 1_555 yes
C(2) C(1) C(6) 127.0(5) 1_555 1_555 1_555 yes
C(5) C(1) C(6) 124.7(5) 1_555 1_555 1_555 yes
Ir C(2) C(1) 71.0(3) 1_555 1_555 1_555 yes
Ir C(2) C(3) 71.0(3) 1_555 1_555 1_555 yes
Ir C(2) C(7) 126.7(4) 1_555 1_555 1_555 yes
C(1) C(2) C(3) 108.1(5) 1_555 1_555 1_555 yes
C(1) C(2) C(7) 126.3(5) 1_555 1_555 1_555 yes
C(3) C(2) C(7) 125.5(5) 1_555 1_555 1_555 yes
Ir C(3) C(2) 71.4(3) 1_555 1_555 1_555 yes
Ir C(3) C(4) 71.4(3) 1_555 1_555 1_555 yes
Ir C(3) C(8) 125.8(4) 1_555 1_555 1_555 yes
C(2) C(3) C(4) 108.2(4) 1_555 1_555 1_555 yes
C(2) C(3) C(8) 125.2(5) 1_555 1_555 1_555 yes
C(4) C(3) C(8) 126.5(5) 1_555 1_555 1_555 yes
Ir C(4) C(3) 71.3(3) 1_555 1_555 1_555 yes
Ir C(4) C(5) 70.6(3) 1_555 1_555 1_555 yes
Ir C(4) C(9) 126.5(4) 1_555 1_555 1_555 yes
C(3) C(4) C(5) 108.5(5) 1_555 1_555 1_555 yes
C(3) C(4) C(9) 126.5(5) 1_555 1_555 1_555 yes
C(5) C(4) C(9) 124.9(5) 1_555 1_555 1_555 yes
Ir C(5) C(1) 71.4(3) 1_555 1_555 1_555 yes
Ir C(5) C(4) 71.2(3) 1_555 1_555 1_555 yes
Ir C(5) C(10) 125.9(4) 1_555 1_555 1_555 yes
C(1) C(5) C(4) 106.9(4) 1_555 1_555 1_555 yes
C(1) C(5) C(10) 127.9(5) 1_555 1_555 1_555 yes
C(4) C(5) C(10) 125.0(5) 1_555 1_555 1_555 yes
S(1) C(11) C(12a) 117.6(6) 1_555 1_555 1_555 yes
S(1) C(11) C(12b) 115.2(8) 1_555 1_555 1_555 yes
S(2) C(12a) C(11) 116.5(7) 1_555 1_555 1_555 yes
S(2) C(12b) C(11) 119(1) 1_555 1_555 1_555 yes

loop_
_geom_bond_atom_site_label_1
_geom_bond_atom_site_label_2
_geom_bond_distance
_geom_bond_site_symmetry_1
_geom_bond_site_symmetry_2
_geom_bond_publ_flag
Ir S(1) 2.362(1) 1_555 1_555 yes
Ir S(1) 2.383(1) 1_555 2_555 yes
Ir S(2) 2.357(1) 1_555 1_555 yes
Ir C(1) 2.207(5) 1_555 1_555 yes
Ir C(2) 2.210(5) 1_555 1_555 yes
Ir C(3) 2.204(5) 1_555 1_555 yes
Ir C(4) 2.205(5) 1_555 1_555 yes
Ir C(5) 2.197(5) 1_555 1_555 yes
S(1) C(11) 1.827(7) 1_555 1_555 yes
S(2) C(12a) 1.81(1) 1_555 1_555 yes
S(2) C(12b) 1.82(2) 1_555 1_555 yes
C(1) C(2) 1.428(7) 1_555 1_555 yes
C(1) C(5) 1.427(7) 1_555 1_555 yes
C(1) C(6) 1.510(8) 1_555 1_555 yes
C(2) C(3) 1.420(7) 1_555 1_555 yes
C(2) C(7) 1.513(8) 1_555 1_555 yes
C(3) C(4) 1.411(7) 1_555 1_555 yes
C(3) C(8) 1.489(7) 1_555 1_555 yes
C(4) C(5) 1.441(7) 1_555 1_555 yes
C(4) C(9) 1.513(7) 1_555 1_555 yes
C(5) C(10) 1.496(7) 1_555 1_555 yes
C(11) C(12a) 1.43(1) 1_555 1_555 yes
C(11) C(12b) 1.36(2) 1_555 1_555 yes

loop_
_geom_contact_atom_site_label_1
_geom_contact_atom_site_label_2
_geom_contact_distance
_geom_contact_site_symmetry_1
_geom_contact_site_symmetry_2
_geom_contact_publ_flag
Ir Ir 3.6544(4) 1_555 2_555 ?
